data_4023228
loop_
_publ_author_name
'Chan-Yu Chen'
'Tzu-Pin Lin'
'Chine-Kun Chen'
'Su-Ching Lin'
'Mei-Chun Tseng'
'Yuh-Sheng Wen'
'Shih-Sheng Sun'

_publ_section_title
;
 New Chromogenic and Fluorescent Probes for Anion Detection: Formation
 of a [2 + 2] Supramolecular Complex on Addition of Fluoride
 with Positive Homotropic Cooperativity
;
_journal_name_full 'Journal of Organic Chemistry'
_journal_page_first 900
_journal_page_last 911
_journal_paper_doi 10.1021/jo7019916
_journal_volume 73
_journal_year 2008
_chemical_formula_moiety 'C42 H44 N10 O4'
_chemical_formula_sum 'C42 H44 N10 O4'
_chemical_formula_weight 752.87
_chemical_name_systematic
;
 ?
;
_space_group_IT_number 2
_symmetry_cell_setting triclinic
_symmetry_space_group_name_Hall '-P 1'
_symmetry_space_group_name_H-M 'P -1'
_atom_sites_solution_hydrogens geom
_atom_sites_solution_primary direct
_atom_sites_solution_secondary difmap
_audit_creation_method SHELXL-97
_cell_angle_alpha 78.569(3)
_cell_angle_beta 79.168(4)
_cell_angle_gamma 76.872(3)
_cell_formula_units_Z 2
_cell_length_a 9.8797(5)
_cell_length_b 12.9092(7)
_cell_length_c 15.6505(8)
_cell_measurement_reflns_used 686
_cell_measurement_temperature 100.0(1)
_cell_measurement_theta_max 20.75
_cell_measurement_theta_min 2.35
_cell_volume 1883.85(17)
_computing_cell_refinement 'Bruker SMART'
_computing_data_collection 'Bruker SMART'
_computing_data_reduction 'Bruker SAINT'
_computing_molecular_graphics 'Ortep-3 for Windows (Farrugia, 1997)'
_computing_publication_material 'WinGX publication routines (Farrugia, 1999)'
_computing_structure_refinement 'SHELXL-97 (Sheldrick, 1997)'
_computing_structure_solution 'SHELXS-97 (Sheldrick, 1997)'
_diffrn_ambient_temperature 100.0(1)
_diffrn_measured_fraction_theta_full 0.998
_diffrn_measured_fraction_theta_max 0.998
_diffrn_measurement_device_type 'CCD area detector'
_diffrn_measurement_method 'phi and omega scans'
_diffrn_radiation_monochromator graphite
_diffrn_radiation_source 'fine-focus sealed tube'
_diffrn_radiation_type MoK\a
_diffrn_radiation_wavelength 0.71073
_diffrn_reflns_av_R_equivalents 0.0920
_diffrn_reflns_av_sigmaI/netI 0.3439
_diffrn_reflns_limit_h_max 11
_diffrn_reflns_limit_h_min -11
_diffrn_reflns_limit_k_max 15
_diffrn_reflns_limit_k_min -15
_diffrn_reflns_limit_l_max 16
_diffrn_reflns_limit_l_min -18
_diffrn_reflns_number 13900
_diffrn_reflns_theta_full 25.03
_diffrn_reflns_theta_max 25.03
_diffrn_reflns_theta_min 1.34
_exptl_absorpt_coefficient_mu 0.089
_exptl_absorpt_correction_T_max 0.9986
_exptl_absorpt_correction_T_min 0.8954
_exptl_absorpt_correction_type empirical
_exptl_crystal_colour brown
_exptl_crystal_density_diffrn 1.327
_exptl_crystal_density_meas 0
_exptl_crystal_density_method 'not measured'
_exptl_crystal_description prism
_exptl_crystal_F_000 796
_exptl_crystal_size_max 0.14
_exptl_crystal_size_mid 0.06
_exptl_crystal_size_min 0.06
_refine_diff_density_max 0.259
_refine_diff_density_min -0.310
_refine_diff_density_rms 0.044
_refine_ls_extinction_coef 0.00058(7)
_refine_ls_extinction_expression Fc^*^=kFc[1+0.001xFc^2^\l^3^/sin(2\q)]^-1/4^
_refine_ls_extinction_method SHELXL
_refine_ls_goodness_of_fit_ref 0.573
_refine_ls_hydrogen_treatment mixed
_refine_ls_matrix_type full
_refine_ls_number_parameters 570
_refine_ls_number_reflns 6641
_refine_ls_number_restraints 16
_refine_ls_restrained_S_all 0.574
_refine_ls_R_factor_all 0.1863
_refine_ls_R_factor_gt 0.0453
_refine_ls_shift/su_max 0.000
_refine_ls_shift/su_mean 0.000
_refine_ls_structure_factor_coef Fsqd
_refine_ls_weighting_details 'calc w=1/[\s^2^(Fo^2^)+(0.0001P)^2^+0.0000P] where P=(Fo^2^+2Fc^2^)/3'
_refine_ls_weighting_scheme calc
_refine_ls_wR_factor_gt 0.0539
_refine_ls_wR_factor_ref 0.0672
_reflns_number_gt 1861
_reflns_number_total 6641
_reflns_threshold_expression >2sigma(I)
_cod_data_source_file jo7019916-File002.cif
_cod_data_source_block i7167
_cod_depositor_comments
;
The following automatic conversions were performed:
'_symmetry_cell_setting' value 'Triclinic' changed to 'triclinic'
according to '/home/saulius/struct/CIF-dictionaries/cif_core.dic'
dictionary named 'cif_core.dic' version 2.4.1 from 2010-06-29.

Automatic conversion script
Id: cif_fix_enum 1527 2010-12-29 10:47:43Z saulius 
;
_cod_database_code 4023228

loop_
_symmetry_equiv_pos_as_xyz
'x, y, z'
'-x, -y, -z'

loop_
_atom_site_label
_atom_site_type_symbol
_atom_site_fract_x
_atom_site_fract_y
_atom_site_fract_z
_atom_site_U_iso_or_equiv
_atom_site_adp_type
_atom_site_occupancy
_atom_site_symmetry_multiplicity
_atom_site_calc_flag
_atom_site_refinement_flags
_atom_site_disorder_assembly
_atom_site_disorder_group
O61 O 0.7079(2) 0.6951(2) 0.97639(18) 0.0287(7) Uani 1 1 d D . .
O63 O 1.1853(3) 0.2284(2) 0.90216(19) 0.0359(8) Uani 1 1 d D . .
O65 O 0.3515(3) 0.8091(2) 0.5109(2) 0.0324(8) Uani 1 1 d D . .
O67 O 0.5933(3) 0.7300(3) 0.40710(19) 0.0405(9) Uani 1 1 d D . .
N2 N 0.8497(3) 0.8157(3) 0.3671(2) 0.0270(9) Uani 1 1 d . . .
N9 N 1.0806(3) 0.8353(2) 0.4425(2) 0.0211(8) Uani 1 1 d . . .
N11 N 0.9432(2) 0.9960(2) 0.48245(19) 0.0229(9) Uani 1 1 d . . .
H11 H 0.8663 1.0433 0.4848 0.028 Uiso 1 1 calc R . .
N12 N 0.7247(3) 0.9738(2) 0.41637(19) 0.0274(9) Uani 1 1 d . . .
H12 H 0.7205 1.0253 0.4448 0.033 Uiso 1 1 calc R . .
N13 N 0.6108(3) 0.9671(2) 0.3791(2) 0.0275(9) Uani 1 1 d . . .
N32 N 0.8790(3) 0.3125(2) 0.9143(2) 0.0236(9) Uani 1 1 d . . .
N39 N 0.5880(3) 0.3248(2) 0.9672(2) 0.0221(9) Uani 1 1 d . . .
N41 N 0.5700(2) 0.5019(3) 0.9852(2) 0.0288(9) Uani 1 1 d . . .
H41 H 0.6044 0.5584 0.9818 0.035 Uiso 1 1 calc R . .
N42 N 0.8464(3) 0.4949(2) 0.92134(19) 0.0269(9) Uani 1 1 d . . .
H42 H 0.7963 0.5546 0.9353 0.032 Uiso 1 1 calc R . .
N43 N 0.9886(3) 0.4822(2) 0.8854(2) 0.0262(9) Uani 1 1 d . . .
C1 C 0.8438(3) 0.8964(3) 0.4066(3) 0.0216(10) Uani 1 1 d . . .
C3 C 0.9790(4) 0.7408(3) 0.3602(3) 0.0247(11) Uani 1 1 d . . .
C4 C 0.9934(4) 0.6574(3) 0.3133(3) 0.0314(12) Uani 1 1 d . . .
H4 H 0.9188 0.6522 0.2870 0.038 Uiso 1 1 calc R . .
C5 C 1.1171(4) 0.5818(3) 0.3052(3) 0.0327(12) Uani 1 1 d . . .
H5 H 1.1263 0.5270 0.2726 0.039 Uiso 1 1 calc R . .
C6 C 1.2276(4) 0.5883(3) 0.3460(3) 0.0348(12) Uani 1 1 d . . .
H6 H 1.3095 0.5359 0.3434 0.042 Uiso 1 1 calc R . .
C7 C 1.2147(3) 0.6737(3) 0.3907(3) 0.0327(12) Uani 1 1 d . . .
H7 H 1.2900 0.6795 0.4161 0.039 Uiso 1 1 calc R . .
C8 C 1.0917(3) 0.7503(3) 0.3981(3) 0.0248(11) Uani 1 1 d . . .
C10 C 0.9610(4) 0.9116(3) 0.4455(3) 0.0239(11) Uani 1 1 d . . .
C14 C 0.5028(3) 1.0431(3) 0.3913(2) 0.0274(11) Uani 1 1 d . . .
H14 H 0.5040 1.0953 0.4243 0.033 Uiso 1 1 calc R . .
C15 C 0.3770(3) 1.0462(3) 0.3519(3) 0.0257(11) Uani 1 1 d . . .
C16 C 0.3690(3) 0.9638(3) 0.3112(2) 0.0280(11) Uani 1 1 d . . .
H16 H 0.4447 0.9060 0.3080 0.034 Uiso 1 1 calc R . .
C17 C 0.2497(4) 0.9637(3) 0.2741(2) 0.0375(12) Uani 1 1 d . . .
H17 H 0.2460 0.9065 0.2472 0.045 Uiso 1 1 calc R . .
C18 C 0.1383(4) 1.0503(3) 0.2783(3) 0.0338(12) Uani 1 1 d . . .
H18 H 0.0590 1.0506 0.2541 0.041 Uiso 1 1 calc R . .
C19 C 0.0292(4) 1.2268(3) 0.3197(3) 0.0337(12) Uani 1 1 d . . .
H19 H -0.0486 1.2281 0.2938 0.040 Uiso 1 1 calc R . .
C20 C 0.0327(4) 1.3111(3) 0.3590(3) 0.0348(12) Uani 1 1 d . . .
H20 H -0.0421 1.3697 0.3589 0.042 Uiso 1 1 calc R . .
C21 C 0.1477(3) 1.3104(3) 0.3993(2) 0.0348(12) Uani 1 1 d . . .
H21 H 0.1488 1.3677 0.4268 0.042 Uiso 1 1 calc R . .
C22 C 0.2597(3) 1.2239(3) 0.3979(2) 0.0268(11) Uani 1 1 d . . .
H22 H 0.3354 1.2235 0.4256 0.032 Uiso 1 1 calc R . .
C23 C 0.2623(4) 1.1375(3) 0.3564(3) 0.0251(11) Uani 1 1 d . . .
C24 C 0.1419(4) 1.1374(3) 0.3179(3) 0.0263(11) Uani 1 1 d . . .
C31 C 0.7979(4) 0.4076(3) 0.9314(3) 0.0221(11) Uani 1 1 d . . .
C33 C 0.8214(4) 0.2204(3) 0.9256(2) 0.0224(11) Uani 1 1 d . . .
C34 C 0.9063(4) 0.1204(3) 0.9156(2) 0.0311(12) Uani 1 1 d . . .
H34 H 1.0028 0.1150 0.8990 0.037 Uiso 1 1 calc R . .
C35 C 0.8491(4) 0.0280(3) 0.9302(2) 0.0314(12) Uani 1 1 d . . .
H35 H 0.9072 -0.0385 0.9240 0.038 Uiso 1 1 calc R . .
C36 C 0.7057(4) 0.0358(3) 0.9538(2) 0.0284(11) Uani 1 1 d . . .
H36 H 0.6672 -0.0257 0.9635 0.034 Uiso 1 1 calc R . .
C37 C 0.6193(3) 0.1349(3) 0.9630(2) 0.0256(11) Uani 1 1 d . . .
H37 H 0.5226 0.1397 0.9775 0.031 Uiso 1 1 calc R . .
C38 C 0.6751(4) 0.2275(3) 0.9509(2) 0.0237(11) Uani 1 1 d . . .
C40 C 0.6452(3) 0.4115(3) 0.9628(2) 0.0215(11) Uani 1 1 d . . .
C44 C 1.0433(3) 0.5639(3) 0.8864(2) 0.0252(11) Uani 1 1 d . . .
H44 H 0.9879 0.6223 0.9112 0.030 Uiso 1 1 calc R . .
C45 C 1.1895(3) 0.5668(3) 0.8497(2) 0.0202(10) Uani 1 1 d . . .
C46 C 1.2770(3) 0.4749(3) 0.8250(2) 0.0285(11) Uani 1 1 d . . .
H46 H 1.2402 0.4136 0.8292 0.034 Uiso 1 1 calc R . .
C47 C 1.4215(4) 0.4717(3) 0.7933(2) 0.0309(12) Uani 1 1 d . . .
H47 H 1.4794 0.4089 0.7772 0.037 Uiso 1 1 calc R . .
C48 C 1.4753(3) 0.5629(3) 0.7867(2) 0.0303(12) Uani 1 1 d . . .
H48 H 1.5708 0.5606 0.7677 0.036 Uiso 1 1 calc R . .
C49 C 1.4441(4) 0.7540(3) 0.7974(2) 0.0302(12) Uani 1 1 d . . .
H49 H 1.5391 0.7514 0.7764 0.036 Uiso 1 1 calc R . .
C50 C 1.3608(4) 0.8486(3) 0.8173(3) 0.0331(12) Uani 1 1 d . . .
H50 H 1.3982 0.9104 0.8090 0.040 Uiso 1 1 calc R . .
C51 C 1.2183(4) 0.8516(3) 0.8504(2) 0.0302(11) Uani 1 1 d . . .
H51 H 1.1614 0.9159 0.8643 0.036 Uiso 1 1 calc R . .
C52 C 1.1610(4) 0.7614(3) 0.8628(2) 0.0271(11) Uani 1 1 d . . .
H52 H 1.0663 0.7655 0.8855 0.032 Uiso 1 1 calc R . .
C53 C 1.2432(4) 0.6628(3) 0.8418(2) 0.0213(11) Uani 1 1 d . . .
C54 C 1.3880(4) 0.6600(3) 0.8084(2) 0.0232(11) Uani 1 1 d . . .
C62 C 0.7337(5) 0.7620(4) 0.8932(4) 0.0396(13) Uani 1 1 d D . .
C64 C 1.2905(5) 0.1756(5) 0.8383(4) 0.0450(14) Uani 1 1 d D . .
C66 C 0.3511(5) 0.7260(5) 0.5869(4) 0.0454(14) Uani 1 1 d D . .
C68 C 0.6450(5) 0.6155(4) 0.4181(5) 0.0492(15) Uani 1 1 d D . .
H61 H 0.685(14) 0.724(10) 1.026(5) 0.89(12) Uiso 1 1 d D . .
H62A H 0.755(4) 0.716(3) 0.847(3) 0.13(2) Uiso 1 1 d D . .
H62B H 0.641(3) 0.811(3) 0.887(3) 0.16(3) Uiso 1 1 d D . .
H62C H 0.810(4) 0.801(3) 0.895(3) 0.14(2) Uiso 1 1 d D . .
H63 H 1.097(5) 0.276(6) 0.899(6) 0.50(6) Uiso 1 1 d D . .
H64A H 1.353(4) 0.229(3) 0.812(3) 0.10(2) Uiso 1 1 d D . .
H64B H 1.248(4) 0.141(3) 0.800(2) 0.10(2) Uiso 1 1 d D . .
H64C H 1.344(3) 0.109(2) 0.868(2) 0.081(17) Uiso 1 1 d D . .
H65 H 0.425(3) 0.791(4) 0.468(2) 0.15(3) Uiso 1 1 d D . .
H66A H 0.312(4) 0.668(3) 0.573(3) 0.11(2) Uiso 1 1 d D . .
H66B H 0.306(3) 0.759(3) 0.6392(19) 0.077(18) Uiso 1 1 d D . .
H66C H 0.453(2) 0.701(3) 0.595(2) 0.069(14) Uiso 1 1 d D . .
H67 H 0.658(4) 0.774(3) 0.391(3) 0.12(2) Uiso 1 1 d D . .
H68A H 0.560(3) 0.584(3) 0.444(3) 0.12(2) Uiso 1 1 d D . .
H68B H 0.717(3) 0.600(3) 0.457(2) 0.098(19) Uiso 1 1 d D . .
H68C H 0.688(4) 0.587(4) 0.365(2) 0.14(3) Uiso 1 1 d D . .

loop_
_atom_site_aniso_label
_atom_site_aniso_U_11
_atom_site_aniso_U_22
_atom_site_aniso_U_33
_atom_site_aniso_U_23
_atom_site_aniso_U_13
_atom_site_aniso_U_12
O61 0.0293(15) 0.0352(19) 0.0189(18) 0.0030(15) 0.0010(13) -0.0111(13)
O63 0.0272(16) 0.033(2) 0.042(2) -0.0056(16) -0.0004(15) 0.0003(14)
O65 0.0314(17) 0.036(2) 0.028(2) 0.0042(17) -0.0075(16) -0.0087(15)
O67 0.0319(18) 0.035(2) 0.052(2) -0.0047(18) 0.0000(16) -0.0082(17)
N2 0.029(2) 0.032(2) 0.020(2) -0.0058(19) -0.0026(17) -0.0053(18)
N9 0.0188(18) 0.015(2) 0.024(2) -0.0078(17) 0.0008(16) 0.0090(16)
N11 0.0066(17) 0.038(2) 0.023(2) 0.0038(19) -0.0092(15) -0.0034(16)
N12 0.0217(18) 0.029(2) 0.036(3) -0.0066(19) -0.0128(18) -0.0063(17)
N13 0.0196(18) 0.035(3) 0.029(2) -0.0033(19) -0.0077(17) -0.0074(17)
N32 0.033(2) 0.013(2) 0.025(2) -0.0017(18) -0.0037(17) -0.0059(17)
N39 0.034(2) 0.008(2) 0.028(2) -0.0063(18) -0.0074(17) -0.0056(17)
N41 0.0216(18) 0.036(2) 0.035(3) 0.0004(19) -0.0069(19) -0.0215(18)
N42 0.0139(18) 0.029(2) 0.035(3) -0.0104(19) 0.0030(17) 0.0007(16)
N43 0.0145(17) 0.033(2) 0.030(2) -0.0022(19) 0.0014(16) -0.0090(16)
C1 0.017(2) 0.030(3) 0.017(3) -0.002(2) -0.005(2) -0.004(2)
C3 0.026(2) 0.025(3) 0.022(3) -0.008(2) -0.003(2) -0.001(2)
C4 0.027(2) 0.037(3) 0.033(3) -0.004(2) -0.008(2) -0.011(2)
C5 0.040(3) 0.027(3) 0.031(3) -0.007(2) -0.002(2) -0.008(2)
C6 0.033(3) 0.031(3) 0.041(3) -0.010(3) -0.007(2) 0.000(2)
C7 0.030(3) 0.038(3) 0.031(3) -0.006(2) -0.007(2) -0.008(2)
C8 0.021(2) 0.031(3) 0.019(3) 0.002(2) -0.006(2) -0.002(2)
C10 0.031(3) 0.023(3) 0.020(3) -0.008(2) 0.001(2) -0.010(2)
C14 0.025(2) 0.035(3) 0.024(3) -0.002(2) -0.004(2) -0.012(2)
C15 0.018(2) 0.030(3) 0.027(3) 0.004(2) -0.004(2) -0.008(2)
C16 0.024(2) 0.032(3) 0.028(3) 0.002(2) -0.005(2) -0.012(2)
C17 0.039(3) 0.045(3) 0.031(3) 0.004(3) -0.012(2) -0.016(2)
C18 0.024(2) 0.047(3) 0.028(3) 0.006(3) -0.007(2) -0.010(2)
C19 0.023(2) 0.043(3) 0.034(3) -0.003(3) -0.004(2) -0.006(2)
C20 0.023(2) 0.043(3) 0.029(3) 0.003(3) -0.004(2) 0.004(2)
C21 0.030(2) 0.038(3) 0.033(3) 0.005(2) -0.008(2) -0.007(2)
C22 0.021(2) 0.031(3) 0.026(3) 0.001(2) -0.006(2) -0.006(2)
C23 0.023(2) 0.033(3) 0.019(3) 0.004(2) -0.002(2) -0.012(2)
C24 0.023(2) 0.036(3) 0.016(3) 0.007(2) -0.004(2) -0.006(2)
C31 0.019(2) 0.029(3) 0.023(3) 0.000(2) -0.004(2) -0.017(2)
C33 0.022(2) 0.019(3) 0.026(3) 0.000(2) -0.006(2) -0.003(2)
C34 0.021(2) 0.039(3) 0.033(3) -0.007(3) -0.005(2) -0.005(2)
C35 0.036(3) 0.024(3) 0.038(3) -0.013(2) -0.004(2) -0.007(2)
C36 0.028(2) 0.028(3) 0.032(3) -0.005(2) -0.003(2) -0.011(2)
C37 0.020(2) 0.028(3) 0.028(3) -0.004(2) -0.004(2) -0.002(2)
C38 0.035(3) 0.028(3) 0.014(3) -0.002(2) -0.009(2) -0.015(2)
C40 0.015(2) 0.026(3) 0.016(3) -0.002(2) -0.0010(19) 0.009(2)
C44 0.024(2) 0.028(3) 0.024(3) 0.000(2) -0.005(2) -0.008(2)
C45 0.018(2) 0.028(3) 0.015(3) -0.001(2) -0.001(2) -0.009(2)
C46 0.021(2) 0.031(3) 0.032(3) -0.003(2) -0.005(2) -0.005(2)
C47 0.023(2) 0.033(3) 0.035(3) 0.000(2) -0.002(2) -0.006(2)
C48 0.018(2) 0.045(3) 0.027(3) -0.006(3) 0.000(2) -0.008(2)
C49 0.028(2) 0.041(3) 0.028(3) -0.001(3) -0.006(2) -0.022(2)
C50 0.041(3) 0.033(3) 0.028(3) -0.008(2) 0.001(2) -0.017(2)
C51 0.026(2) 0.030(3) 0.034(3) -0.006(2) -0.003(2) -0.006(2)
C52 0.021(2) 0.028(3) 0.032(3) 0.000(2) -0.008(2) -0.007(2)
C53 0.020(2) 0.027(3) 0.017(3) -0.001(2) -0.003(2) -0.006(2)
C54 0.018(2) 0.031(3) 0.020(3) -0.004(2) 0.000(2) -0.007(2)
C62 0.036(3) 0.045(4) 0.036(4) -0.001(3) -0.008(3) -0.008(3)
C64 0.047(3) 0.046(4) 0.042(4) -0.003(3) -0.011(3) -0.009(3)
C66 0.042(3) 0.061(4) 0.032(4) 0.004(3) -0.009(3) -0.015(3)
C68 0.042(3) 0.033(4) 0.076(5) -0.012(4) -0.009(4) -0.011(3)

loop_
_atom_type_symbol
_atom_type_description
_atom_type_scat_dispersion_real
_atom_type_scat_dispersion_imag
_atom_type_scat_source
O O 0.0106 0.0060 'International Tables Vol C Tables 4.2.6.8 and 6.1.1.4'
N N 0.0061 0.0033 'International Tables Vol C Tables 4.2.6.8 and 6.1.1.4'
C C 0.0033 0.0016 'International Tables Vol C Tables 4.2.6.8 and 6.1.1.4'
H H 0.0000 0.0000 'International Tables Vol C Tables 4.2.6.8 and 6.1.1.4'

loop_
_geom_angle_atom_site_label_1
_geom_angle_atom_site_label_2
_geom_angle_atom_site_label_3
_geom_angle
_geom_angle_site_symmetry_1
_geom_angle_site_symmetry_3
_geom_angle_publ_flag
C62 O61 H61 120(9) . . ?
C64 O63 H63 134(6) . . ?
C66 O65 H65 112(3) . . ?
C68 O67 H67 118(3) . . ?
C1 N2 C3 116.7(3) . . ?
C10 N9 C8 119.1(3) . . ?
C10 N11 N11 114.7(4) . 2_776 ?
C10 N11 H11 122.7 . . ?
N11 N11 H11 122.7 2_776 . ?
C1 N12 N13 118.2(3) . . ?
C1 N12 H12 120.9 . . ?
N13 N12 H12 120.9 . . ?
C14 N13 N12 114.3(3) . . ?
C31 N32 C33 121.0(3) . . ?
C40 N39 C38 119.4(3) . . ?
C40 N41 N41 113.5(4) . 2_667 ?
C40 N41 H41 123.2 . . ?
N41 N41 H41 123.2 2_667 . ?
C31 N42 N43 113.0(3) . . ?
C31 N42 H42 123.5 . . ?
N43 N42 H42 123.5 . . ?
C44 N43 N42 113.5(3) . . ?
N2 C1 N12 121.6(3) . . ?
N2 C1 C10 123.8(3) . . ?
N12 C1 C10 114.6(4) . . ?
C4 C3 C8 119.8(4) . . ?
C4 C3 N2 118.7(3) . . ?
C8 C3 N2 121.5(4) . . ?
C5 C4 C3 120.9(4) . . ?
C5 C4 H4 119.5 . . ?
C3 C4 H4 119.5 . . ?
C4 C5 C6 119.5(4) . . ?
C4 C5 H5 120.2 . . ?
C6 C5 H5 120.2 . . ?
C7 C6 C5 119.5(3) . . ?
C7 C6 H6 120.2 . . ?
C5 C6 H6 120.2 . . ?
C8 C7 C6 121.1(4) . . ?
C8 C7 H7 119.5 . . ?
C6 C7 H7 119.5 . . ?
C7 C8 N9 120.4(3) . . ?
C7 C8 C3 119.1(4) . . ?
N9 C8 C3 120.4(3) . . ?
N11 C10 N9 123.5(3) . . ?
N11 C10 C1 118.2(3) . . ?
N9 C10 C1 118.3(4) . . ?
N13 C14 C15 119.0(4) . . ?
N13 C14 H14 120.5 . . ?
C15 C14 H14 120.5 . . ?
C16 C15 C23 120.0(3) . . ?
C16 C15 C14 120.7(3) . . ?
C23 C15 C14 119.3(4) . . ?
C15 C16 C17 122.0(4) . . ?
C15 C16 H16 119.0 . . ?
C17 C16 H16 119.0 . . ?
C18 C17 C16 118.8(4) . . ?
C18 C17 H17 120.6 . . ?
C16 C17 H17 120.6 . . ?
C17 C18 C24 121.6(4) . . ?
C17 C18 H18 119.2 . . ?
C24 C18 H18 119.2 . . ?
C20 C19 C24 121.0(4) . . ?
C20 C19 H19 119.5 . . ?
C24 C19 H19 119.5 . . ?
C19 C20 C21 120.6(4) . . ?
C19 C20 H20 119.7 . . ?
C21 C20 H20 119.7 . . ?
C22 C21 C20 119.5(4) . . ?
C22 C21 H21 120.3 . . ?
C20 C21 H21 120.3 . . ?
C21 C22 C23 121.8(4) . . ?
C21 C22 H22 119.1 . . ?
C23 C22 H22 119.1 . . ?
C22 C23 C24 118.2(4) . . ?
C22 C23 C15 124.1(4) . . ?
C24 C23 C15 117.7(4) . . ?
C18 C24 C19 121.2(4) . . ?
C18 C24 C23 120.0(4) . . ?
C19 C24 C23 118.9(4) . . ?
N42 C31 N32 123.1(3) . . ?
N42 C31 C40 118.8(4) . . ?
N32 C31 C40 118.1(3) . . ?
C34 C33 N32 121.2(3) . . ?
C34 C33 C38 118.9(4) . . ?
N32 C33 C38 119.8(3) . . ?
C33 C34 C35 121.0(4) . . ?
C33 C34 H34 119.5 . . ?
C35 C34 H34 119.5 . . ?
C36 C35 C34 119.7(4) . . ?
C36 C35 H35 120.1 . . ?
C34 C35 H35 120.1 . . ?
C35 C36 C37 120.1(4) . . ?
C35 C36 H36 120.0 . . ?
C37 C36 H36 120.0 . . ?
C36 C37 C38 120.9(3) . . ?
C36 C37 H37 119.5 . . ?
C38 C37 H37 119.5 . . ?
N39 C38 C37 120.1(4) . . ?
N39 C38 C33 120.5(3) . . ?
C37 C38 C33 119.3(4) . . ?
N41 C40 N39 121.9(3) . . ?
N41 C40 C31 117.3(4) . . ?
N39 C40 C31 120.8(3) . . ?
N43 C44 C45 121.6(4) . . ?
N43 C44 H44 119.2 . . ?
C45 C44 H44 119.2 . . ?
C46 C45 C53 120.1(3) . . ?
C46 C45 C44 119.2(4) . . ?
C53 C45 C44 120.6(4) . . ?
C45 C46 C47 121.5(4) . . ?
C45 C46 H46 119.2 . . ?
C47 C46 H46 119.2 . . ?
C48 C47 C46 119.0(4) . . ?
C48 C47 H47 120.5 . . ?
C46 C47 H47 120.5 . . ?
C47 C48 C54 121.2(4) . . ?
C47 C48 H48 119.4 . . ?
C54 C48 H48 119.4 . . ?
C50 C49 C54 120.9(4) . . ?
C50 C49 H49 119.5 . . ?
C54 C49 H49 119.5 . . ?
C49 C50 C51 119.3(4) . . ?
C49 C50 H50 120.4 . . ?
C51 C50 H50 120.4 . . ?
C52 C51 C50 121.2(4) . . ?
C52 C51 H51 119.4 . . ?
C50 C51 H51 119.4 . . ?
C51 C52 C53 121.1(4) . . ?
C51 C52 H52 119.4 . . ?
C53 C52 H52 119.4 . . ?
C52 C53 C54 117.5(4) . . ?
C52 C53 C45 124.2(4) . . ?
C54 C53 C45 118.3(4) . . ?
C48 C54 C49 120.3(4) . . ?
C48 C54 C53 119.8(4) . . ?
C49 C54 C53 119.9(4) . . ?
O61 C62 H62A 108(3) . . ?
O61 C62 H62B 104(3) . . ?
H62A C62 H62B 108(4) . . ?
O61 C62 H62C 109(3) . . ?
H62A C62 H62C 114(4) . . ?
H62B C62 H62C 113(4) . . ?
O63 C64 H64A 105(3) . . ?
O63 C64 H64B 112(2) . . ?
H64A C64 H64B 121(4) . . ?
O63 C64 H64C 110(2) . . ?
H64A C64 H64C 111(3) . . ?
H64B C64 H64C 97(3) . . ?
O65 C66 H66A 108(3) . . ?
O65 C66 H66B 109(3) . . ?
H66A C66 H66B 118(4) . . ?
O65 C66 H66C 105(2) . . ?
H66A C66 H66C 112(3) . . ?
H66B C66 H66C 105(3) . . ?
O67 C68 H68A 105(3) . . ?
O67 C68 H68B 107(3) . . ?
H68A C68 H68B 114(3) . . ?
O67 C68 H68C 116(3) . . ?
H68A C68 H68C 109(4) . . ?
H68B C68 H68C 108(3) . . ?

loop_
_geom_bond_atom_site_label_1
_geom_bond_atom_site_label_2
_geom_bond_distance
_geom_bond_site_symmetry_2
_geom_bond_publ_flag
O61 C62 1.426(5) . ?
O61 H61 0.90(2) . ?
O63 C64 1.449(5) . ?
O63 H63 0.95(2) . ?
O65 C66 1.436(5) . ?
O65 H65 0.913(19) . ?
O67 C68 1.437(5) . ?
O67 H67 0.918(19) . ?
N2 C1 1.297(4) . ?
N2 C3 1.417(4) . ?
N9 C10 1.355(4) . ?
N9 C8 1.386(4) . ?
N11 C10 1.295(4) . ?
N11 N11 1.370(4) 2_776 ?
N11 H11 0.8600 . ?
N12 C1 1.365(4) . ?
N12 N13 1.387(3) . ?
N12 H12 0.8600 . ?
N13 C14 1.289(4) . ?
N32 C31 1.350(4) . ?
N32 C33 1.399(4) . ?
N39 C40 1.348(4) . ?
N39 C38 1.393(4) . ?
N41 C40 1.307(4) . ?
N41 N41 1.383(4) 2_667 ?
N41 H41 0.8600 . ?
N42 C31 1.293(4) . ?
N42 N43 1.397(3) . ?
N42 H42 0.8600 . ?
N43 C44 1.294(4) . ?
C1 C10 1.472(4) . ?
C3 C4 1.386(4) . ?
C3 C8 1.395(4) . ?
C4 C5 1.382(4) . ?
C4 H4 0.9300 . ?
C5 C6 1.390(4) . ?
C5 H5 0.9300 . ?
C6 C7 1.389(5) . ?
C6 H6 0.9300 . ?
C7 C8 1.384(4) . ?
C7 H7 0.9300 . ?
C14 C15 1.476(4) . ?
C14 H14 0.9300 . ?
C15 C16 1.367(4) . ?
C15 C23 1.441(5) . ?
C16 C17 1.410(4) . ?
C16 H16 0.9300 . ?
C17 C18 1.381(5) . ?
C17 H17 0.9300 . ?
C18 C24 1.398(5) . ?
C18 H18 0.9300 . ?
C19 C20 1.361(5) . ?
C19 C24 1.410(5) . ?
C19 H19 0.9300 . ?
C20 C21 1.397(4) . ?
C20 H20 0.9300 . ?
C21 C22 1.382(4) . ?
C21 H21 0.9300 . ?
C22 C23 1.391(5) . ?
C22 H22 0.9300 . ?
C23 C24 1.432(4) . ?
C31 C40 1.488(4) . ?
C33 C34 1.391(4) . ?
C33 C38 1.411(4) . ?
C34 C35 1.394(4) . ?
C34 H34 0.9300 . ?
C35 C36 1.381(4) . ?
C35 H35 0.9300 . ?
C36 C37 1.385(4) . ?
C36 H36 0.9300 . ?
C37 C38 1.393(4) . ?
C37 H37 0.9300 . ?
C44 C45 1.457(4) . ?
C44 H44 0.9300 . ?
C45 C46 1.376(4) . ?
C45 C53 1.431(4) . ?
C46 C47 1.415(4) . ?
C46 H46 0.9300 . ?
C47 C48 1.376(5) . ?
C47 H47 0.9300 . ?
C48 C54 1.413(4) . ?
C48 H48 0.9300 . ?
C49 C50 1.365(5) . ?
C49 C54 1.414(4) . ?
C49 H49 0.9300 . ?
C50 C51 1.400(4) . ?
C50 H50 0.9300 . ?
C51 C52 1.372(4) . ?
C51 H51 0.9300 . ?
C52 C53 1.409(4) . ?
C52 H52 0.9300 . ?
C53 C54 1.422(4) . ?
C62 H62A 0.984(19) . ?
C62 H62B 0.994(19) . ?
C62 H62C 0.995(19) . ?
C64 H64A 1.008(19) . ?
C64 H64B 1.007(18) . ?
C64 H64C 0.979(18) . ?
C66 H66A 0.988(18) . ?
C66 H66B 0.985(18) . ?
C66 H66C 1.009(17) . ?
C68 H68A 1.003(18) . ?
C68 H68B 0.989(18) . ?
C68 H68C 0.968(19) . ?
